data_2006533
loop_
_publ_author_name
'Pom\'es Hern\'andez, Ram\'on'
'Dago Morales, Angel'
'Mascarenhas, Yvonne'
'Moreno Carretero, Miguel'
'Jimenez Pulido, Sonia'
'Hueso Ure\~na, Francisco'

_publ_section_title
;
 6-Amino-5-formyl-1,3-dimethyl-2-thiouracil
;
_journal_issue 9
_journal_name_full 'Acta Crystallographica Section C'
_journal_page_first IUC9700012
_journal_paper_doi 10.1107/S0108270197099447
_journal_volume 53
_journal_year 1997
_chemical_formula_moiety 'C7 H9 N3 O2 S'
_chemical_formula_structural 'C7 H9 N3 O2 S'
_chemical_formula_sum 'C7 H9 N3 O2 S'
_chemical_formula_weight 199.23
_chemical_name_systematic
;
 6-Amino-5-formyl-1,3-dimethyl-2-thiouracil
;
_space_group_IT_number 14
_symmetry_cell_setting monoclinic
_symmetry_space_group_name_Hall '-P 2yn'
_symmetry_space_group_name_H-M 'P 1 21/n 1'
_audit_creation_method SHELXL
_cell_angle_alpha 90.00
_cell_angle_beta 113.720(10)
_cell_angle_gamma 90.00
_cell_formula_units_Z 4
_cell_length_a 11.184(2)
_cell_length_b 6.4330(10)
_cell_length_c 13.156(4)
_cell_measurement_reflns_used 25
_cell_measurement_temperature 293(2)
_cell_measurement_theta_max 25
_cell_measurement_theta_min 5
_cell_volume 866.6(3)
_computing_cell_refinement 'CAD-4 Software (Enraf-Nonius, 1993)'
_computing_data_collection 'CAD-4 Software (Enraf-Nonius, 1993)'
_computing_data_reduction 'MoIEN (Fair, 1990)'
_computing_molecular_graphics 'SHELXTL/Plus (Sheldrick, 1990)'
_computing_publication_material
;
SHELXL-93(Sheldrick, 1993)
PARST-93 (Nardelli, 1983)
;
_computing_structure_refinement 'SHELXL-93 (Sheldrick, 1993)'
_computing_structure_solution 'SHELXTL/Plus (Sheldrick, 1990)'
_diffrn_ambient_temperature 293(2)
_diffrn_measurement_device 'Enraf-Nonius CAD-4 diffractometer'
_diffrn_measurement_method '\w-2\q scan technique'
_diffrn_radiation_monochromator graphite
_diffrn_radiation_source 'fine-focus sealed tube'
_diffrn_radiation_type MoK\a
_diffrn_radiation_wavelength 0.71069
_diffrn_reflns_av_R_equivalents 0.0570
_diffrn_reflns_av_sigmaI/netI 0.0746
_diffrn_reflns_limit_h_max 13
_diffrn_reflns_limit_h_min -13
_diffrn_reflns_limit_k_max 7
_diffrn_reflns_limit_k_min 0
_diffrn_reflns_limit_l_max 15
_diffrn_reflns_limit_l_min -15
_diffrn_reflns_number 3053
_diffrn_reflns_theta_max 24.96
_diffrn_reflns_theta_min 2.03
_diffrn_standards_decay_% 2.5
_diffrn_standards_interval_count 200
_diffrn_standards_interval_time 60
_diffrn_standards_number 2
_exptl_absorpt_coefficient_mu 0.342
_exptl_absorpt_correction_type none
_exptl_crystal_colour red
_exptl_crystal_density_diffrn 1.527
_exptl_crystal_density_method 'not measured'
_exptl_crystal_description prismatic
_exptl_crystal_F_000 416
_exptl_crystal_size_max 0.3
_exptl_crystal_size_mid 0.2
_exptl_crystal_size_min 0.1
_refine_diff_density_max 0.231
_refine_diff_density_min -0.204
_refine_ls_extinction_method none
_refine_ls_goodness_of_fit_all 1.052
_refine_ls_goodness_of_fit_obs 1.071
_refine_ls_hydrogen_treatment
;
H-atoms of methyl groups  were refined by means of
rotation of the methyl H atoms about the exocyclic C-C bond.
The others H-atom parameters were refined as riding atoms.
;
_refine_ls_matrix_type full
_refine_ls_number_parameters 129
_refine_ls_number_reflns 1528
_refine_ls_number_restraints 0
_refine_ls_restrained_S_all 1.052
_refine_ls_restrained_S_obs 1.071
_refine_ls_R_factor_all 0.1098
_refine_ls_R_factor_obs .0494
_refine_ls_shift/esd_max -0.001
_refine_ls_shift/esd_mean 0.000
_refine_ls_structure_factor_coef Fsqd
_refine_ls_weighting_details 'w=1/[\s^2^(Fo^2^)+(0.0469P)^2^+0.3487P] where P=(Fo^2^+2Fc^2^)/3'
_refine_ls_weighting_scheme calc
_refine_ls_wR_factor_all 0.1349
_refine_ls_wR_factor_obs .1025
_reflns_number_observed 902
_reflns_number_total 1528
_reflns_observed_criterion >2sigma(I)
_cod_data_source_file qb0011.cif
_cod_data_source_block C7H9N3O2S
_cod_original_sg_symbol_H-M 'P 21/n'
_cod_database_code 2006533

loop_
_symmetry_equiv_pos_as_xyz
'x, y, z'
'-x+1/2, y+1/2, -z+1/2'
'-x, -y, -z'
'x-1/2, -y-1/2, z-1/2'

loop_
_atom_site_aniso_label
_atom_site_aniso_U_11
_atom_site_aniso_U_22
_atom_site_aniso_U_33
_atom_site_aniso_U_12
_atom_site_aniso_U_13
_atom_site_aniso_U_23
N1 .025(2) .042(2) .031(2) -.0026(14) .0065(13) -.0031(15)
C2 .036(2) .039(2) .034(2) -.004(2) .015(2) -.009(2)
N3 .038(2) .031(2) .036(2) -.0023(14) .0104(14) .0014(15)
C4 .033(2) .038(2) .030(2) .002(2) .008(2) -.005(2)
C5 .028(2) .038(2) .031(2) -.002(2) .005(2) -.004(2)
C6 .032(2) .037(2) .030(2) .000(2) .012(2) -.004(2)
C7 .030(2) .062(3) .053(3) .002(2) .003(2) .009(2)
C8 .066(3) .041(3) .057(3) -.001(2) .017(3) .014(2)
C9 .037(2) .056(3) .041(2) -.008(2) .008(2) -.004(2)
N4 .037(2) .048(2) .044(2) -.003(2) .006(2) .009(2)
O1 .0370(14) .055(2) .041(2) .0047(14) -.0001(12) .0049(15)
O2 .050(2) .070(2) .062(2) -.021(2) .0136(15) .014(2)
S .0473(6) .0557(8) .0723(8) -.0188(6) .0203(6) -.0006(7)

loop_
_atom_site_label
_atom_site_fract_x
_atom_site_fract_y
_atom_site_fract_z
_atom_site_U_iso_or_equiv
_atom_site_thermal_displace_type
_atom_site_calc_flag
_atom_site_refinement_flags
_atom_site_occupancy
_atom_site_disorder_group
_atom_site_type_symbol
N1 .4628(3) -.1107(5) .6801(2) .0341(8) Uani d . 1 . N
C2 .4469(3) .0670(6) .6168(3) .0362(9) Uani d . 1 . C
N3 .3235(3) .1070(5) .5399(2) .0368(8) Uani d . 1 . N
C4 .2155(3) -.0248(6) .5185(3) .0352(9) Uani d . 1 . C
C5 .2351(3) -.1966(6) .5909(3) .0341(9) Uani d . 1 . C
C6 .3606(3) -.2361(6) .6719(3) .0333(8) Uani d . 1 . C
C7 .5929(4) -.1631(7) .7639(3) .0527(12) Uani d . 1 . C
H7A .6570 -.0748 .7545 .074 Uiso calc R 1 . H
H7B .6124 -.3057 .7551 .039 Uiso calc R 1 . H
H7C .5946 -.1430 .8367 .058 Uiso calc R 1 . H
C8 .3005(5) .2921(7) .4696(4) .0569(12) Uani d . 1 . C
H8A .2089 .3049 .4243 .129 Uiso calc R 1 . H
H8B .3476 .2795 .4229 .122 Uiso calc R 1 . H
H8C .3302 .4132 .5156 .119 Uiso calc R 1 . H
C9 .1259(4) -.3228(7) .5796(3) .0470(11) Uani d . 1 . C
H91 .0458 -.2876 .5236 .046 Uiso calc R 1 . H
N4 .3825(3) -.3948(5) .7408(3) .0466(9) Uani d . 1 . N
H41 .4600 -.4180 .7897 .067 Uiso calc R 1 . H
H42 .3192 -.4751 .7366 .072 Uiso calc R 1 . H
O1 .1117(2) .0181(4) .4410(2) .0494(8) Uani d . 1 . O
O2 .1283(3) -.4748(5) .6377(3) .0635(9) Uani d . 1 . O
S .57090(11) .2235(2) .63233(11) .0596(4) Uani d . 1 . S

loop_
_atom_type_symbol
_atom_type_description
_atom_type_scat_dispersion_real
_atom_type_scat_dispersion_imag
_atom_type_scat_source
C C 0.0033 0.0016 'International Tables Vol C Tables 4.2.6.8 and 6.1.1.4'
H H 0.0000 0.0000 'International Tables Vol C Tables 4.2.6.8 and 6.1.1.4'
N N 0.0061 0.0033 'International Tables Vol C Tables 4.2.6.8 and 6.1.1.4'
O O 0.0106 0.0060 'International Tables Vol C Tables 4.2.6.8 and 6.1.1.4'
S S 0.1246 0.1234 'International Tables Vol C Tables 4.2.6.8 and 6.1.1.4'

loop_
_geom_angle_atom_site_label_1
_geom_angle_atom_site_label_2
_geom_angle_atom_site_label_3
_geom_angle
C6 N1 C2 122.6(3)
C6 N1 C7 117.9(3)
C2 N1 C7 119.4(3)
N3 C2 N1 116.6(3)
N3 C2 S 121.5(3)
N1 C2 S 121.9(3)
C2 N3 C4 124.3(3)
C2 N3 C8 119.2(3)
C4 N3 C8 116.4(3)
O1 C4 N3 118.6(3)
O1 C4 C5 124.9(3)
N3 C4 C5 116.5(3)
C6 C5 C4 119.3(3)
C6 C5 C9 122.1(4)
C4 C5 C9 118.7(3)
N4 C6 N1 118.9(3)
N4 C6 C5 120.9(3)
N1 C6 C5 120.2(3)
N1 C7 H7A 109.5
N1 C7 H7B 109.5
H7A C7 H7B 109.5
N1 C7 H7C 109.5
H7A C7 H7C 109.5
H7B C7 H7C 109.5
N3 C8 H8A 109.5
N3 C8 H8B 109.5
H8A C8 H8B 109.5
N3 C8 H8C 109.5
H8A C8 H8C 109.5
H8B C8 H8C 109.5
O2 C9 C5 125.6(4)
O2 C9 H91 117.2
C5 C9 H91 117.2
C6 N4 H41 120.0
C6 N4 H42 120.0
H41 N4 H42 120.0

loop_
_geom_bond_atom_site_label_1
_geom_bond_atom_site_label_2
_geom_bond_site_symmetry_2
_geom_bond_distance
_geom_bond_publ_flag
N1 C6 . 1.368(4) ?
N1 C2 . 1.383(5) ?
N1 C7 . 1.468(4) ?
C2 N3 . 1.368(4) ?
C2 S . 1.658(4) ?
N3 C4 . 1.408(5) ?
N3 C8 . 1.466(5) ?
C4 O1 . 1.229(4) ?
C4 C5 . 1.418(5) ?
C5 C6 . 1.402(5) ?
C5 C9 . 1.424(5) ?
C6 N4 . 1.321(5) ?
C7 H7A . .96 ?
C7 H7B . .96 ?
C7 H7C . .96 ?
C8 H8A . .96 ?
C8 H8B . .96 ?
C8 H8C . .96 ?
C9 O2 . 1.235(5) ?
C9 H91 . .93 ?
N4 H41 . .86 ?
N4 H42 . .86 ?

loop_
_geom_torsion_atom_site_label_1
_geom_torsion_atom_site_label_2
_geom_torsion_atom_site_label_3
_geom_torsion_atom_site_label_4
_geom_torsion
C6 N1 C2 N3 -3.5(5)
C7 N1 C2 N3 179.8(3)
C6 N1 C2 S 176.9(3)
C7 N1 C2 S 0.1(5)
N1 C2 N3 C4 -3.1(5)
S C2 N3 C4 176.5(3)
N1 C2 N3 C8 -179.5(3)
S C2 N3 C8 0.1(5)
C2 N3 C4 O1 -173.9(3)
C8 N3 C4 O1 2.6(5)
C2 N3 C4 C5 7.5(5)
C8 N3 C4 C5 -176.0(3)
O1 C4 C5 C6 176.0(4)
N3 C4 C5 C6 -5.4(5)
O1 C4 C5 C9 -4.6(6)
N3 C4 C5 C9 173.9(3)
C2 N1 C6 N4 -175.3(3)
C7 N1 C6 N4 1.5(5)
C2 N1 C6 C5 5.3(5)
C7 N1 C6 C5 -177.9(3)
C4 C5 C6 N4 -180.0(3)
C9 C5 C6 N4 0.7(6)
C4 C5 C6 N1 -0.5(5)
C9 C5 C6 N1 -179.8(3)
C6 C5 C9 O2 0.4(6)
C4 C5 C9 O2 -178.9(4)

loop_
_cod_related_entry_id
_cod_related_entry_database
_cod_related_entry_code
1 ChemSpider 21137519
